data_4032918
loop_
_publ_author_name
'Molina, Alba'
'Pascual-Escudero, Ana'
'Adrio, Javier'
'Carretero, Juan C.'

_publ_section_title
;
 Catalytic Asymmetric 1,3-Dipolar Cycloaddition/Hydroamination Sequence:
 Expeditious Access to Enantioenriched Pyrroloisoquinoline Derivatives.
;
_journal_issue 20
_journal_name_full 'The Journal of organic chemistry'
_journal_page_first 11238
_journal_page_last 11246
_journal_paper_doi 10.1021/acs.joc.7b01927
_journal_volume 82
_journal_year 2017
_chemical_absolute_configuration unk
_chemical_formula_sum 'C27 H30 N2 O4'
_chemical_formula_weight 446.53
_chemical_name_common amcterbutilo
_space_group_crystal_system monoclinic
_space_group_IT_number 4
_space_group_name_Hall 'P 2yb'
_space_group_name_H-M_alt 'P 1 21 1'
_symmetry_space_group_name_Hall 'P 2yb'
_symmetry_space_group_name_H-M 'P 1 21 1'
_atom_sites_solution_hydrogens geom
_cell_angle_alpha 90
_cell_angle_beta 92.66(6)
_cell_angle_gamma 90
_cell_formula_units_Z 2
_cell_length_a 10.136(10)
_cell_length_b 6.549(7)
_cell_length_c 17.967(18)
_cell_measurement_reflns_used 1029
_cell_measurement_temperature 293.(2)
_cell_measurement_theta_max 16.0933
_cell_measurement_theta_min 2.3550
_cell_volume 1191(2)
_computing_cell_refinement 'Bruker SAINT'
_computing_data_collection 'Bruker APEX2'
_computing_data_reduction 'Bruker SAINT'
_computing_molecular_graphics 'Bruker SHELXTL'
_computing_publication_material 'Bruker SHELXTL'
_computing_structure_refinement 'SHELXL-2014 (Sheldrick 2014)'
_computing_structure_solution 'SHELXS-97 (Sheldrick 2008)'
_diffrn_ambient_temperature 293.(2)
_diffrn_detector_area_resol_mean 8.3333
_diffrn_measured_fraction_theta_full 0.997
_diffrn_measured_fraction_theta_max 0.997
_diffrn_measurement_device_type 'Bruker Kappa Apex II'
_diffrn_measurement_method '\f and \w scans'
_diffrn_radiation_type 'Mo K\a'
_diffrn_radiation_wavelength 0.71073
_diffrn_reflns_av_R_equivalents 0.1045
_diffrn_reflns_av_unetI/netI 0.1435
_diffrn_reflns_limit_h_max 12
_diffrn_reflns_limit_h_min -12
_diffrn_reflns_limit_k_max 7
_diffrn_reflns_limit_k_min -7
_diffrn_reflns_limit_l_max 21
_diffrn_reflns_limit_l_min -21
_diffrn_reflns_number 14139
_diffrn_reflns_theta_full 25.35
_diffrn_reflns_theta_max 25.35
_diffrn_reflns_theta_min 1.14
_exptl_absorpt_coefficient_mu 0.084
_exptl_absorpt_correction_T_max 1.00
_exptl_absorpt_correction_T_min 0.84
_exptl_absorpt_correction_type multi-scan
_exptl_absorpt_process_details sadabs
_exptl_crystal_colour colourless
_exptl_crystal_density_diffrn 1.245
_exptl_crystal_density_method 'not measured'
_exptl_crystal_description needle
_exptl_crystal_F_000 476
_exptl_crystal_size_max 0.260
_exptl_crystal_size_mid 0.025
_exptl_crystal_size_min 0.020
_refine_diff_density_max 0.685
_refine_diff_density_min -0.298
_refine_ls_abs_structure_details
;

Flack x determined using 683 quotients [(I+)-(I-)]/[(I+)+(I-)]
(Parsons, Flack and Wagner, Acta Cryst. B69 (2013) 249-259).
;
_refine_ls_abs_structure_Flack -0.1(10)
_refine_ls_extinction_method none
_refine_ls_goodness_of_fit_ref 1.006
_refine_ls_hydrogen_treatment constr
_refine_ls_matrix_type full
_refine_ls_number_parameters 303
_refine_ls_number_reflns 4326
_refine_ls_number_restraints 1
_refine_ls_restrained_S_all 1.006
_refine_ls_R_factor_all 0.1633
_refine_ls_R_factor_gt 0.0697
_refine_ls_shift/su_max 0.000
_refine_ls_shift/su_mean 0.000
_refine_ls_structure_factor_coef Fsqd
_refine_ls_weighting_details 'w=1/[\s^2^(Fo^2^)+(0.0862P)^2^] where P=(Fo^2^+2Fc^2^)/3'
_refine_ls_weighting_scheme calc
_refine_ls_wR_factor_gt 0.1536
_refine_ls_wR_factor_ref 0.1957
_reflns_number_gt 2158
_reflns_number_total 4326
_reflns_threshold_expression 'I > 2\s(I)'
_cod_data_source_file jo7b01927_si_002.cif
_cod_data_source_block 02152AlbaMolina
_cod_depositor_comments 'Adding full bibliography for 4032918.cif.'
_cod_original_cell_volume 1191.(2)
_cod_database_code 4032918

loop_
_space_group_symop_operation_xyz
'x, y, z'
'-x, y+1/2, -z'

loop_
_atom_site_type_symbol
_atom_site_label
_atom_site_fract_x
_atom_site_fract_y
_atom_site_fract_z
_atom_site_U_iso_or_equiv
_atom_site_adp_type
_atom_site_calc_flag
_atom_site_refinement_flags_adp
_atom_site_refinement_flags_posn
_atom_site_occupancy
C C1 0.4567(7) 0.3091(13) 0.9197(4) 0.037(2) Uani d . . 1
C C2 0.3560(7) 0.4753(11) 0.9299(4) 0.0349(18) Uani d . . 1
H H2 0.3399 0.4961 0.9828 0.042 Uiso calc U R 1
C C3 0.2269(7) 0.4542(11) 0.8838(4) 0.0335(19) Uani d . . 1
H H3 0.1682 0.5618 0.9008 0.04 Uiso calc U R 1
C C4 0.3363(7) 0.7061(12) 0.8220(4) 0.0367(19) Uani d . . 1
H H4 0.2725 0.8152 0.8305 0.044 Uiso calc U R 1
C C5 0.4198(7) 0.6646(11) 0.8962(4) 0.0361(19) Uani d . . 1
H H5 0.4159 0.7816 0.9301 0.043 Uiso calc U R 1
C C6 0.5602(8) 0.6047(13) 0.8845(5) 0.043(2) Uani d . . 1
C C7 0.1492(7) 0.2587(11) 0.8845(4) 0.0341(18) Uani d . . 1
C C8 0.1423(7) 0.1443(12) 0.9488(4) 0.040(2) Uani d . . 1
H H8 0.1973 0.1757 0.9901 0.048 Uiso calc U R 1
C C9 0.0551(8) -0.0152(12) 0.9525(5) 0.046(2) Uani d . . 1
H H9 0.0515 -0.0922 0.9959 0.056 Uiso calc U R 1
C C10 -0.0279(8) -0.0607(12) 0.8911(5) 0.050(2) Uani d . . 1
H H10 -0.0886 -0.1665 0.894 0.06 Uiso calc U R 1
C C11 -0.0213(7) 0.0481(12) 0.8266(5) 0.044(2) Uani d . . 1
H H11 -0.0768 0.0151 0.7857 0.052 Uiso calc U R 1
C C12 0.0701(7) 0.2119(12) 0.8218(4) 0.0354(19) Uani d . . 1
C C13 0.0816(8) 0.3196(13) 0.7499(5) 0.047(2) Uani d . . 1
H H13A -0.0058 0.3332 0.726 0.056 Uiso calc U R 1
H H13B 0.1342 0.2369 0.7177 0.056 Uiso calc U R 1
C C14 0.1446(7) 0.5328(12) 0.7576(4) 0.039(2) Uani d . . 1
H H14 0.0821 0.6236 0.7812 0.047 Uiso calc U R 1
C C15 0.1735(7) 0.6201(13) 0.6822(4) 0.038(2) Uani d . . 1
C C16 0.2438(8) 0.5200(13) 0.6306(4) 0.048(2) Uani d . . 1
H H16 0.2796 0.3928 0.6426 0.058 Uiso calc U R 1
C C17 0.2631(8) 0.6011(14) 0.5619(5) 0.053(2) Uani d . . 1
H H17 0.3104 0.5256 0.5284 0.063 Uiso calc U R 1
C C18 0.2145(7) 0.7932(13) 0.5400(4) 0.039(2) Uani d . . 1
C C19 0.1434(8) 0.8913(14) 0.5911(4) 0.051(2) Uani d . . 1
H H19 0.1071 1.0181 0.5789 0.061 Uiso calc U R 1
C C20 0.1224(8) 0.8099(13) 0.6612(5) 0.053(2) Uani d . . 1
H H20 0.0734 0.8835 0.6946 0.063 Uiso calc U R 1
C C21 0.2402(8) 0.8788(15) 0.4634(5) 0.049(2) Uani d . . 1
C C22 0.3802(9) 0.948(2) 0.4629(6) 0.111(5) Uani d . . 1
H H22A 0.4377 0.8339 0.4736 0.167 Uiso calc U R 1
H H22B 0.3955 1.0514 0.5001 0.167 Uiso calc U R 1
H H22C 0.3976 1.0022 0.4148 0.167 Uiso calc U R 1
C C23 0.2154(11) 0.7201(19) 0.4026(5) 0.087(4) Uani d . . 1
H H23A 0.1278 0.6661 0.4057 0.131 Uiso calc U R 1
H H23B 0.2785 0.6115 0.409 0.131 Uiso calc U R 1
H H23C 0.2243 0.7825 0.3548 0.131 Uiso calc U R 1
C C24 0.1476(11) 1.0547(19) 0.4431(6) 0.097(4) Uani d . . 1
H H24A 0.1653 1.1667 0.4766 0.146 Uiso calc U R 1
H H24B 0.0578 1.011 0.447 0.146 Uiso calc U R 1
H H24C 0.1611 1.0977 0.393 0.146 Uiso calc U R 1
C C25 0.6889(8) 0.2790(15) 0.8795(5) 0.063(3) Uani d . . 1
H H25A 0.7432 0.273 0.9247 0.095 Uiso calc U R 1
H H25B 0.7366 0.3449 0.8414 0.095 Uiso calc U R 1
H H25C 0.6656 0.143 0.8639 0.095 Uiso calc U R 1
C C26 0.4224(9) 0.7683(15) 0.7608(5) 0.051(2) Uani d . . 1
C C27 0.5057(11) 1.057(2) 0.6993(6) 0.105(4) Uani d . . 1
H H27A 0.4745 1.0212 0.6497 0.158 Uiso calc U R 1
H H27B 0.5926 1.0015 0.7087 0.158 Uiso calc U R 1
H H27C 0.5087 1.2026 0.7042 0.158 Uiso calc U R 1
N N1 0.5696(6) 0.3940(10) 0.8926(4) 0.0425(17) Uani d . . 1
N N2 0.2649(5) 0.5135(9) 0.8079(3) 0.0319(15) Uani d . . 1
O O1 0.4468(5) 0.1289(9) 0.9367(3) 0.0478(15) Uani d . . 1
O O2 0.6531(6) 0.7128(10) 0.8720(3) 0.0611(18) Uani d . . 1
O O3 0.4164(6) 0.9726(9) 0.7528(3) 0.0654(18) Uani d . . 1
O O4 0.4890(6) 0.6575(11) 0.7265(4) 0.0658(19) Uani d . . 1

loop_
_atom_site_aniso_label
_atom_site_aniso_U_11
_atom_site_aniso_U_22
_atom_site_aniso_U_33
_atom_site_aniso_U_12
_atom_site_aniso_U_13
_atom_site_aniso_U_23
C1 0.038(5) 0.032(5) 0.039(5) -0.003(4) -0.012(4) 0.002(4)
C2 0.047(5) 0.018(4) 0.040(4) -0.002(4) 0.000(4) -0.004(4)
C3 0.036(4) 0.024(5) 0.041(4) -0.003(3) 0.001(4) -0.002(4)
C4 0.043(4) 0.022(4) 0.045(5) -0.001(4) 0.005(4) -0.001(4)
C5 0.041(4) 0.020(5) 0.047(5) -0.001(4) -0.002(4) -0.002(4)
C6 0.048(5) 0.030(5) 0.048(5) -0.004(4) -0.011(4) -0.002(4)
C7 0.041(4) 0.022(5) 0.039(5) 0.006(3) 0.006(4) -0.004(4)
C8 0.040(4) 0.031(5) 0.050(5) -0.001(4) 0.007(4) -0.008(4)
C9 0.055(5) 0.035(5) 0.051(5) 0.002(5) 0.019(5) 0.004(4)
C10 0.047(5) 0.033(6) 0.069(6) -0.006(4) 0.011(5) 0.005(5)
C11 0.039(5) 0.043(5) 0.050(5) -0.006(4) 0.006(4) -0.010(4)
C12 0.035(4) 0.029(5) 0.042(5) 0.002(4) 0.006(4) -0.006(4)
C13 0.048(5) 0.045(5) 0.048(5) -0.009(4) -0.003(4) -0.002(4)
C14 0.034(4) 0.033(5) 0.049(5) -0.002(4) -0.002(4) -0.001(4)
C15 0.036(4) 0.035(5) 0.043(5) 0.003(4) -0.005(4) 0.004(4)
C16 0.057(5) 0.038(5) 0.051(5) 0.020(5) 0.010(5) 0.007(4)
C17 0.056(6) 0.055(6) 0.048(5) 0.017(5) 0.012(5) 0.002(5)
C18 0.037(4) 0.041(5) 0.039(5) 0.008(4) -0.004(4) 0.004(4)
C19 0.066(6) 0.040(5) 0.046(5) 0.014(5) 0.006(5) 0.007(4)
C20 0.070(6) 0.037(5) 0.051(5) 0.017(5) 0.001(5) -0.012(5)
C21 0.039(5) 0.054(6) 0.053(5) 0.006(4) -0.002(4) 0.009(5)
C22 0.071(7) 0.173(15) 0.090(8) -0.045(8) -0.006(6) 0.059(10)
C23 0.109(8) 0.105(10) 0.049(6) -0.001(8) 0.013(6) 0.002(6)
C24 0.119(9) 0.106(11) 0.067(7) 0.042(8) 0.019(7) 0.033(7)
C25 0.046(5) 0.058(7) 0.086(7) 0.010(5) 0.005(5) 0.001(6)
C26 0.050(6) 0.052(7) 0.050(6) -0.010(5) -0.002(5) 0.006(5)
C27 0.102(8) 0.112(11) 0.102(9) -0.047(8) 0.014(7) 0.054(8)
N1 0.040(4) 0.033(4) 0.055(4) 0.002(3) 0.000(3) 0.000(3)
N2 0.037(3) 0.021(4) 0.037(3) -0.004(3) -0.002(3) 0.002(3)
O1 0.052(3) 0.025(3) 0.066(4) 0.002(3) -0.007(3) 0.004(3)
O2 0.054(4) 0.050(4) 0.080(4) -0.017(3) 0.000(3) 0.012(3)
O3 0.082(4) 0.036(4) 0.078(4) -0.023(3) -0.006(4) 0.025(3)
O4 0.056(4) 0.076(5) 0.067(4) -0.006(4) 0.018(3) 0.007(4)

loop_
_atom_type_symbol
_atom_type_description
_atom_type_scat_dispersion_real
_atom_type_scat_dispersion_imag
_atom_type_scat_source
C C 0.0033 0.0016 'International Tables Vol C Tables 4.2.6.8 and 6.1.1.4'
H H 0.0000 0.0000 'International Tables Vol C Tables 4.2.6.8 and 6.1.1.4'
N N 0.0061 0.0033 'International Tables Vol C Tables 4.2.6.8 and 6.1.1.4'
O O 0.0106 0.0060 'International Tables Vol C Tables 4.2.6.8 and 6.1.1.4'

loop_
_geom_angle_atom_site_label_1
_geom_angle_atom_site_label_2
_geom_angle_atom_site_label_3
_geom_angle
O1 C1 N1 123.7(7)
O1 C1 C2 127.0(7)
N1 C1 C2 109.2(6)
C1 C2 C3 115.9(6)
C1 C2 C5 103.6(6)
C3 C2 C5 103.0(5)
C1 C2 H2 111.2
C3 C2 H2 111.2
C5 C2 H2 111.2
N2 C3 C7 112.8(6)
N2 C3 C2 102.9(5)
C7 C3 C2 120.7(6)
N2 C3 H3 106.5
C7 C3 H3 106.5
C2 C3 H3 106.5
N2 C4 C26 114.0(6)
N2 C4 C5 103.8(6)
C26 C4 C5 111.3(6)
N2 C4 H4 109.2
C26 C4 H4 109.2
C5 C4 H4 109.2
C6 C5 C2 105.3(6)
C6 C5 C4 113.8(6)
C2 C5 C4 104.8(6)
C6 C5 H5 110.9
C2 C5 H5 110.9
C4 C5 H5 110.9
O2 C6 N1 123.5(8)
O2 C6 C5 128.7(8)
N1 C6 C5 107.8(7)
C8 C7 C12 120.6(7)
C8 C7 C3 121.0(7)
C12 C7 C3 117.7(7)
C9 C8 C7 120.8(8)
C9 C8 H8 119.6
C7 C8 H8 119.6
C8 C9 C10 119.5(8)
C8 C9 H9 120.2
C10 C9 H9 120.2
C11 C10 C9 120.8(8)
C11 C10 H10 119.6
C9 C10 H10 119.6
C10 C11 C12 120.2(8)
C10 C11 H11 119.9
C12 C11 H11 119.9
C7 C12 C11 118.1(7)
C7 C12 C13 122.5(7)
C11 C12 C13 119.3(7)
C12 C13 C14 113.7(7)
C12 C13 H13A 108.8
C14 C13 H13A 108.8
C12 C13 H13B 108.8
C14 C13 H13B 108.8
H13A C13 H13B 107.7
N2 C14 C15 112.8(6)
N2 C14 C13 107.6(6)
C15 C14 C13 111.1(7)
N2 C14 H14 108.4
C15 C14 H14 108.4
C13 C14 H14 108.4
C16 C15 C20 116.5(8)
C16 C15 C14 123.9(8)
C20 C15 C14 119.6(7)
C15 C16 C17 121.9(8)
C15 C16 H16 119.0
C17 C16 H16 119.0
C16 C17 C18 122.7(8)
C16 C17 H17 118.6
C18 C17 H17 118.6
C19 C18 C17 115.2(8)
C19 C18 C21 123.9(7)
C17 C18 C21 120.9(7)
C18 C19 C20 122.7(8)
C18 C19 H19 118.7
C20 C19 H19 118.7
C15 C20 C19 121.0(8)
C15 C20 H20 119.5
C19 C20 H20 119.5
C22 C21 C18 108.7(8)
C22 C21 C24 110.3(9)
C18 C21 C24 111.5(7)
C22 C21 C23 109.2(9)
C18 C21 C23 111.7(8)
C24 C21 C23 105.4(8)
C21 C22 H22A 109.5
C21 C22 H22B 109.5
H22A C22 H22B 109.5
C21 C22 H22C 109.5
H22A C22 H22C 109.5
H22B C22 H22C 109.5
C21 C23 H23A 109.5
C21 C23 H23B 109.5
H23A C23 H23B 109.5
C21 C23 H23C 109.5
H23A C23 H23C 109.5
H23B C23 H23C 109.5
C21 C24 H24A 109.5
C21 C24 H24B 109.5
H24A C24 H24B 109.5
C21 C24 H24C 109.5
H24A C24 H24C 109.5
H24B C24 H24C 109.5
N1 C25 H25A 109.5
N1 C25 H25B 109.5
H25A C25 H25B 109.5
N1 C25 H25C 109.5
H25A C25 H25C 109.5
H25B C25 H25C 109.5
O4 C26 O3 125.3(9)
O4 C26 C4 125.7(9)
O3 C26 C4 108.9(8)
O3 C27 H27A 109.5
O3 C27 H27B 109.5
H27A C27 H27B 109.5
O3 C27 H27C 109.5
H27A C27 H27C 109.5
H27B C27 H27C 109.5
C1 N1 C6 112.5(7)
C1 N1 C25 123.9(7)
C6 N1 C25 123.4(7)
C4 N2 C3 102.3(5)
C4 N2 C14 114.5(6)
C3 N2 C14 109.8(5)
C26 O3 C27 114.8(8)

loop_
_geom_bond_atom_site_label_1
_geom_bond_atom_site_label_2
_geom_bond_distance
C1 O1 1.224(9)
C1 N1 1.381(10)
C1 C2 1.509(10)
C2 C3 1.523(9)
C2 C5 1.536(10)
C2 H2 0.98
C3 N2 1.486(9)
C3 C7 1.503(10)
C3 H3 0.98
C4 N2 1.471(9)
C4 C26 1.492(11)
C4 C5 1.569(10)
C4 H4 0.98
C5 C6 1.500(11)
C5 H5 0.98
C6 O2 1.208(9)
C6 N1 1.390(10)
C7 C8 1.383(10)
C7 C12 1.386(10)
C8 C9 1.372(11)
C8 H8 0.93
C9 C10 1.388(11)
C9 H9 0.93
C10 C11 1.365(11)
C10 H10 0.93
C11 C12 1.422(10)
C11 H11 0.93
C12 C13 1.481(11)
C13 C14 1.539(11)
C13 H13A 0.97
C13 H13B 0.97
C14 N2 1.489(9)
C14 C15 1.511(10)
C14 H14 0.98
C15 C16 1.362(10)
C15 C20 1.392(11)
C16 C17 1.366(10)
C16 H16 0.93
C17 C18 1.401(11)
C17 H17 0.93
C18 C19 1.356(10)
C18 C21 1.519(11)
C19 C20 1.394(11)
C19 H19 0.93
C20 H20 0.93
C21 C22 1.489(11)
C21 C24 1.520(13)
C21 C23 1.520(14)
C22 H22A 0.96
C22 H22B 0.96
C22 H22C 0.96
C23 H23A 0.96
C23 H23B 0.96
C23 H23C 0.96
C24 H24A 0.96
C24 H24B 0.96
C24 H24C 0.96
C25 N1 1.453(10)
C25 H25A 0.96
C25 H25B 0.96
C25 H25C 0.96
C26 O4 1.184(10)
C26 O3 1.347(11)
C27 O3 1.458(10)
C27 H27A 0.96
C27 H27B 0.96
C27 H27C 0.96

loop_
_geom_hbond_atom_site_label_D
_geom_hbond_atom_site_label_H
_geom_hbond_atom_site_label_A
_geom_hbond_site_symmetry_A
_geom_hbond_distance_DH
_geom_hbond_distance_HA
_geom_hbond_distance_DA
_geom_hbond_angle_DHA
C5 H5 O1 1_565 0.98 2.30 3.135(10) 142.8

loop_
_geom_torsion_atom_site_label_1
_geom_torsion_atom_site_label_2
_geom_torsion_atom_site_label_3
_geom_torsion_atom_site_label_4
_geom_torsion
O1 C1 C2 C3 -65.9(10)
N1 C1 C2 C3 118.6(7)
O1 C1 C2 C5 -177.9(7)
N1 C1 C2 C5 6.5(8)
C1 C2 C3 N2 -75.0(7)
C5 C2 C3 N2 37.3(6)
C1 C2 C3 C7 51.7(9)
C5 C2 C3 C7 164.1(6)
C1 C2 C5 C6 -11.6(7)
C3 C2 C5 C6 -132.7(6)
C1 C2 C5 C4 108.8(6)
C3 C2 C5 C4 -12.4(7)
N2 C4 C5 C6 97.6(7)
C26 C4 C5 C6 -25.5(9)
N2 C4 C5 C2 -16.9(7)
C26 C4 C5 C2 -140.0(7)
C2 C5 C6 O2 -165.4(8)
C4 C5 C6 O2 80.4(11)
C2 C5 C6 N1 13.0(9)
C4 C5 C6 N1 -101.2(8)
N2 C3 C7 C8 158.5(6)
C2 C3 C7 C8 36.4(9)
N2 C3 C7 C12 -30.4(8)
C2 C3 C7 C12 -152.5(6)
C12 C7 C8 C9 -1.4(11)
C3 C7 C8 C9 169.4(6)
C7 C8 C9 C10 -0.6(11)
C8 C9 C10 C11 1.6(11)
C9 C10 C11 C12 -0.7(11)
C8 C7 C12 C11 2.2(10)
C3 C7 C12 C11 -168.9(6)
C8 C7 C12 C13 -175.1(7)
C3 C7 C12 C13 13.9(10)
C10 C11 C12 C7 -1.2(10)
C10 C11 C12 C13 176.2(7)
C7 C12 C13 C14 -22.7(10)
C11 C12 C13 C14 160.0(6)
C12 C13 C14 N2 46.9(9)
C12 C13 C14 C15 170.9(6)
N2 C14 C15 C16 68.3(10)
C13 C14 C15 C16 -52.6(10)
N2 C14 C15 C20 -114.5(8)
C13 C14 C15 C20 124.6(8)
C20 C15 C16 C17 -0.1(12)
C14 C15 C16 C17 177.2(8)
C15 C16 C17 C18 1.2(14)
C16 C17 C18 C19 -1.8(13)
C16 C17 C18 C21 179.0(8)
C17 C18 C19 C20 1.5(12)
C21 C18 C19 C20 -179.4(8)
C16 C15 C20 C19 -0.3(12)
C14 C15 C20 C19 -177.7(8)
C18 C19 C20 C15 -0.5(14)
C19 C18 C21 C22 106.1(10)
C17 C18 C21 C22 -74.8(11)
C19 C18 C21 C24 -15.7(12)
C17 C18 C21 C24 163.4(9)
C19 C18 C21 C23 -133.4(9)
C17 C18 C21 C23 45.8(11)
N2 C4 C26 O4 -40.4(11)
C5 C4 C26 O4 76.7(10)
N2 C4 C26 O3 142.2(7)
C5 C4 C26 O3 -100.8(8)
O1 C1 N1 C6 -174.1(7)
C2 C1 N1 C6 1.6(9)
O1 C1 N1 C25 1.4(13)
C2 C1 N1 C25 177.1(7)
O2 C6 N1 C1 169.1(7)
C5 C6 N1 C1 -9.4(10)
O2 C6 N1 C25 -6.4(14)
C5 C6 N1 C25 175.1(7)
C26 C4 N2 C3 161.6(6)
C5 C4 N2 C3 40.3(6)
C26 C4 N2 C14 -79.7(8)
C5 C4 N2 C14 159.0(6)
C7 C3 N2 C4 179.2(6)
C2 C3 N2 C4 -49.2(6)
C7 C3 N2 C14 57.3(7)
C2 C3 N2 C14 -171.1(6)
C15 C14 N2 C4 57.9(9)
C13 C14 N2 C4 -179.2(6)
C15 C14 N2 C3 172.3(6)
C13 C14 N2 C3 -64.8(7)
O4 C26 O3 C27 -2.9(13)
C4 C26 O3 C27 174.6(7)
